data_7011657
loop_
_publ_author_name
'Geldbach, Tilmann J.'
'Pregosin, Paul S.'
'Albinati, Alberto'

_publ_section_title
;
 Piano-stool inversion in arene complexes of Ru(ii): modelling the
 transition state
;
_journal_issue 12
_journal_name_full 'Journal of the Chemical Society, Dalton Transactions'
_journal_page_first 2419
_journal_paper_doi 10.1039/b202630a
_journal_year 2002
_chemical_formula_sum 'C52 H41 Cl2 F3 O3 P2 Ru S'
_chemical_formula_weight 1036.82
_chemical_name_systematic
; 
? 
;
_space_group_IT_number 14
_symmetry_cell_setting monoclinic
_symmetry_space_group_name_Hall '-P 2yn'
_symmetry_space_group_name_H-M 'P 1 21/n 1'
_atom_sites_solution_hydrogens geom
_atom_sites_solution_primary direct
_atom_sites_solution_secondary difmap
_audit_creation_method SHELXL-97
_cell_angle_alpha 90.000(2)
_cell_angle_beta 100.537(2)
_cell_angle_gamma 90.000(2)
_cell_formula_units_Z 4
_cell_length_a 11.2603(5)
_cell_length_b 30.4413(13)
_cell_length_c 13.3700(6)
_cell_measurement_temperature 223(2)
_cell_volume 4505.7(3)
_computing_cell_refinement 'Bruker SMART'
_computing_data_collection 'Bruker SMART'
_computing_data_reduction 'Bruker SHELXTL'
_computing_molecular_graphics 'PC ORTEP'
_computing_structure_refinement 'SHELXL-97 (Sheldrick, 1997)'
_computing_structure_solution 'SHELXS-97 (Sheldrick, 1990)'
_diffrn_ambient_temperature 223(2)
_diffrn_measured_fraction_theta_full 0.961
_diffrn_measured_fraction_theta_max 0.961
_diffrn_measurement_device_type 'CCD area detector'
_diffrn_measurement_method 'phi and omega scans'
_diffrn_radiation_monochromator graphite
_diffrn_radiation_source 'fine-focus sealed tube'
_diffrn_radiation_type MoK\a
_diffrn_radiation_wavelength 0.71073
_diffrn_reflns_av_R_equivalents 0.0332
_diffrn_reflns_av_sigmaI/netI 0.0460
_diffrn_reflns_limit_h_max 14
_diffrn_reflns_limit_h_min -14
_diffrn_reflns_limit_k_max 39
_diffrn_reflns_limit_k_min -40
_diffrn_reflns_limit_l_max 17
_diffrn_reflns_limit_l_min -17
_diffrn_reflns_number 46781
_diffrn_reflns_theta_full 28.00
_diffrn_reflns_theta_max 28.00
_diffrn_reflns_theta_min 1.34
_diffrn_standards_decay_% 0
_exptl_absorpt_coefficient_mu 0.641
_exptl_absorpt_correction_T_max 0.94
_exptl_absorpt_correction_T_min 1.00
_exptl_absorpt_correction_type multi-scan
_exptl_crystal_colour 'ligth green'
_exptl_crystal_density_diffrn 1.528
_exptl_crystal_density_method 'not measured'
_exptl_crystal_description prismatic
_exptl_crystal_F_000 2112
_exptl_crystal_size_max 0.20
_exptl_crystal_size_mid 0.10
_exptl_crystal_size_min 0.10
_refine_diff_density_max 1.570
_refine_diff_density_min -1.308
_refine_diff_density_rms 0.106
_refine_ls_extinction_method none
_refine_ls_goodness_of_fit_ref 1.057
_refine_ls_hydrogen_treatment mixed
_refine_ls_matrix_type full
_refine_ls_number_parameters 577
_refine_ls_number_reflns 10642
_refine_ls_number_restraints 0
_refine_ls_restrained_S_all 1.057
_refine_ls_R_factor_all 0.1264
_refine_ls_R_factor_gt 0.0901
_refine_ls_shift/su_max 0.124
_refine_ls_shift/su_mean 0.023
_refine_ls_structure_factor_coef Fsqd
_refine_ls_weighting_details 'w=1/[\s^2^(Fo^2^)+(0.0277P)^2^+31.1391P] where P=(Fo^2^+2Fc^2^)/3'
_refine_ls_weighting_scheme calc
_refine_ls_wR_factor_gt 0.1786
_refine_ls_wR_factor_ref 0.1937
_reflns_number_gt 7213
_reflns_number_total 10642
_reflns_threshold_expression >2sigma(I)
_cod_data_source_file b202630a.txt
_cod_data_source_block c:\xxldata\preg81
_cod_depositor_comments
;
The following automatic conversions were performed:

'_refine_ls_weighting_scheme' value 'calc
w=1/[\s^2^(Fo^2^)+(0.0277P)^2^+31.1391P] where P=(Fo^2^+2Fc^2^)/3'
was changed to 'calc'. New tag '_refine_ls_weighting_details' was
created. The value of the new tag was set to
'w=1/[\s^2^(Fo^2^)+(0.0277P)^2^+31.1391P] where P=(Fo^2^+2Fc^2^)/3'.

Automatic conversion script
Id: cif_fix_values 3143 2015-03-26 13:38:13Z robertas 
;
_cod_original_sg_symbol_H-M P21/n
_cod_database_code 7011657
_compound_number 1

loop_
_symmetry_equiv_pos_as_xyz
'x, y, z'
'-x+1/2, y+1/2, -z+1/2'
'-x, -y, -z'
'x-1/2, -y-1/2, z-1/2'

loop_
_atom_site_label
_atom_site_type_symbol
_atom_site_fract_x
_atom_site_fract_y
_atom_site_fract_z
_atom_site_U_iso_or_equiv
_atom_site_adp_type
_atom_site_occupancy
_atom_site_calc_flag
_atom_site_refinement_flags
_atom_site_disorder_assembly
_atom_site_disorder_group
Ru1 Ru 0.85860(8) 0.19393(2) 0.71364(5) 0.0799(3) Uani 1 d . . .
P1 P 0.85616(13) 0.14574(4) 0.84480(10) 0.0315(3) Uani 1 d . . .
P2 P 1.00493(14) 0.15317(4) 0.65844(11) 0.0341(3) Uani 1 d . . .
C1L C 0.7085(6) 0.23673(19) 0.7480(5) 0.0458(15) Uani 1 d . . .
H1L H 0.6627 0.2323 0.7993 0.057 Uiso 1 calc R . .
C2L C 0.6698(7) 0.2188(2) 0.6509(6) 0.0619(19) Uani 1 d . . .
H2L H 0.5973 0.2028 0.6362 0.077 Uiso 1 calc R . .
C3L C 0.7406(8) 0.2249(2) 0.5758(5) 0.0604(19) Uani 1 d . . .
H3L H 0.7148 0.2132 0.5104 0.076 Uiso 1 calc R . .
C4L C 0.8492(7) 0.2484(2) 0.5977(5) 0.0531(17) Uani 1 d . . .
H4L H 0.8972 0.2515 0.5475 0.066 Uiso 1 calc R . .
C5L C 0.8865(6) 0.2672(2) 0.6933(5) 0.0497(16) Uani 1 d . . .
H5L H 0.9583 0.2836 0.7073 0.062 Uiso 1 calc R . .
C6L C 0.8156(6) 0.26134(19) 0.7687(5) 0.0440(14) Uani 1 d . . .
H6L H 0.8401 0.2740 0.8333 0.055 Uiso 1 calc R . .
C1 C 1.0707(5) 0.09584(16) 0.8599(4) 0.0308(11) Uani 1 d . . .
C2 C 1.1937(5) 0.08570(17) 0.9048(4) 0.0318(11) Uani 1 d . . .
C3 C 1.2487(5) 0.10620(18) 0.9972(4) 0.0365(12) Uani 1 d . . .
C4 C 1.1811(5) 0.13616(18) 1.0430(4) 0.0391(13) Uani 1 d . . .
H4 H 1.2163 0.1497 1.1044 0.049 Uiso 1 calc R . .
C5 C 1.0641(5) 0.14611(17) 0.9996(4) 0.0371(12) Uani 1 d . . .
H5 H 1.0208 0.1663 1.0321 0.046 Uiso 1 calc R . .
C6 C 1.0070(5) 0.12666(16) 0.9068(4) 0.0301(11) Uani 1 d . . .
C7 C 1.2648(5) 0.05602(19) 0.8586(5) 0.0408(13) Uani 1 d . . .
H7 H 1.2303 0.0421 0.7974 0.051 Uiso 1 calc R . .
C8 C 1.3827(5) 0.0472(2) 0.9016(5) 0.0465(15) Uani 1 d . . .
H8 H 1.4283 0.0276 0.8695 0.058 Uiso 1 calc R . .
C9 C 1.4351(6) 0.0673(2) 0.9930(5) 0.0518(16) Uani 1 d . . .
H9 H 1.5158 0.0612 1.0222 0.065 Uiso 1 calc R . .
C10 C 1.3702(6) 0.0958(2) 1.0399(5) 0.0489(16) Uani 1 d . . .
H10 H 1.4064 0.1088 1.1017 0.061 Uiso 1 calc R . .
C1' C 1.0156(4) 0.07229(16) 0.7641(4) 0.0274(10) Uani 1 d . . .
C2' C 0.9907(5) 0.02578(16) 0.7701(4) 0.0300(11) Uani 1 d . . .
C3' C 0.9434(5) 0.00230(17) 0.6802(4) 0.0325(11) Uani 1 d . . .
C4' C 0.9221(6) 0.02461(19) 0.5867(4) 0.0422(14) Uani 1 d . . .
H4' H 0.8915 0.0091 0.5267 0.053 Uiso 1 calc R . .
C5' C 0.9454(6) 0.06840(18) 0.5817(4) 0.0390(13) Uani 1 d . . .
H5' H 0.9309 0.0825 0.5182 0.049 Uiso 1 calc R . .
C6' C 0.9909(5) 0.09315(16) 0.6703(4) 0.0301(11) Uani 1 d . . .
C7' C 1.0098(5) 0.00252(17) 0.8629(4) 0.0329(11) Uani 1 d . . .
H7' H 1.0418 0.0173 0.9236 0.041 Uiso 1 calc R . .
C8' C 0.9824(5) -0.04132(18) 0.8660(5) 0.0389(13) Uani 1 d . . .
H8' H 0.9952 -0.0562 0.9287 0.049 Uiso 1 calc R . .
C9' C 0.9353(6) -0.06429(18) 0.7759(5) 0.0437(14) Uani 1 d . . .
H9' H 0.9170 -0.0943 0.7786 0.055 Uiso 1 calc R . .
C10' C 0.9166(5) -0.04307(18) 0.6856(5) 0.0401(13) Uani 1 d . . .
H10' H 0.8854 -0.0585 0.6257 0.050 Uiso 1 calc R . .
C111 C 0.7704(5) 0.09480(18) 0.8220(4) 0.0338(12) Uani 1 d . . .
C112 C 0.7769(5) 0.06411(18) 0.9009(5) 0.0415(14) Uani 1 d . . .
H112 H 0.8225 0.0705 0.9654 0.058 Uiso 1 calc R . .
C113 C 0.7169(7) 0.0246(2) 0.8847(8) 0.067(2) Uani 1 d . . .
H113 H 0.7209 0.0044 0.9383 0.093 Uiso 1 calc R . .
C114 C 0.6524(9) 0.0150(3) 0.7923(11) 0.102(4) Uani 1 d . . .
H114 H 0.6132 -0.0123 0.7814 0.142 Uiso 1 calc R . .
C115 C 0.6432(7) 0.0447(4) 0.7133(9) 0.098(4) Uani 1 d . . .
H115 H 0.5974 0.0375 0.6493 0.138 Uiso 1 calc R . .
C116 C 0.7011(6) 0.0849(3) 0.7276(5) 0.0573(19) Uani 1 d . . .
H116 H 0.6936 0.1053 0.6741 0.080 Uiso 1 calc R . .
C121 C 0.7926(5) 0.17215(16) 0.9476(4) 0.0307(11) Uani 1 d . . .
C122 C 0.8414(5) 0.21187(17) 0.9892(4) 0.0371(13) Uani 1 d . . .
H122 H 0.9077 0.2242 0.9658 0.052 Uiso 1 calc R . .
C123 C 0.7938(6) 0.23323(19) 1.0641(4) 0.0424(14) Uani 1 d . . .
H123 H 0.8280 0.2598 1.0915 0.059 Uiso 1 calc R . .
C124 C 0.6962(7) 0.2156(2) 1.0982(5) 0.0553(18) Uani 1 d . . .
H124 H 0.6643 0.2297 1.1499 0.077 Uiso 1 calc R . .
C125 C 0.6453(7) 0.1772(2) 1.0569(5) 0.0574(18) Uani 1 d . . .
H125 H 0.5777 0.1656 1.0798 0.080 Uiso 1 calc R . .
C126 C 0.6921(6) 0.15533(19) 0.9817(5) 0.0428(14) Uani 1 d . . .
H126 H 0.6560 0.1292 0.9538 0.060 Uiso 1 calc R . .
C211 C 0.9966(5) 0.16153(17) 0.5204(4) 0.0344(12) Uani 1 d . . .
C212 C 1.0961(6) 0.17212(19) 0.4776(5) 0.0413(13) Uani 1 d . . .
H212 H 1.1728 0.1746 0.5191 0.058 Uiso 1 calc R . .
C213 C 1.0825(7) 0.1791(2) 0.3733(5) 0.0529(17) Uani 1 d . . .
H213 H 1.1504 0.1864 0.3449 0.074 Uiso 1 calc R . .
C214 C 0.9716(7) 0.1756(2) 0.3115(5) 0.0538(17) Uani 1 d . . .
H214 H 0.9634 0.1805 0.2412 0.075 Uiso 1 calc R . .
C215 C 0.8722(6) 0.1647(2) 0.3529(5) 0.0473(15) Uani 1 d . . .
H215 H 0.7958 0.1622 0.3110 0.066 Uiso 1 calc R . .
C216 C 0.8855(6) 0.1575(2) 0.4564(4) 0.0417(13) Uani 1 d . . .
H216 H 0.8174 0.1497 0.4841 0.058 Uiso 1 calc R . .
C221 C 1.1630(7) 0.1624(2) 0.7124(5) 0.0545(19) Uani 1 d . . .
C222 C 1.2507(6) 0.1347(3) 0.6867(6) 0.072(2) Uani 1 d . . .
H222 H 1.2277 0.1110 0.6422 0.101 Uiso 1 calc R . .
C223 C 1.3723(8) 0.1417(5) 0.7264(10) 0.136(6) Uani 1 d . . .
H223 H 1.4307 0.1232 0.7065 0.190 Uiso 1 calc R . .
C224 C 1.4086(14) 0.1749(7) 0.7937(15) 0.207(14) Uani 1 d . . .
H224 H 1.4904 0.1782 0.8236 0.290 Uiso 1 calc R . .
C225 C 1.3244(16) 0.2027(5) 0.8164(9) 0.167(10) Uani 1 d . . .
H225 H 1.3503 0.2268 0.8587 0.233 Uiso 1 calc R . .
C226 C 1.1976(10) 0.1975(3) 0.7798(5) 0.097(4) Uani 1 d . . .
H226 H 1.1405 0.2166 0.7997 0.135 Uiso 1 calc R . .
S4 S 0.5110(2) 0.14842(7) 0.42257(16) 0.0659(5) Uani 1 d . . .
O1 O 0.5521(7) 0.1605(3) 0.3335(6) 0.126(3) Uani 1 d . . .
O2 O 0.4480(6) 0.18206(18) 0.4678(5) 0.0848(19) Uani 1 d . . .
O3 O 0.6028(6) 0.1251(2) 0.4908(5) 0.093(2) Uani 1 d . . .
CF C 0.4008(9) 0.1101(4) 0.3839(9) 0.100(4) Uani 1 d . . .
F1 F 0.4392(7) 0.0734(2) 0.3487(8) 0.193(5) Uani 1 d . . .
F2 F 0.3148(6) 0.1275(2) 0.3093(5) 0.129(2) Uani 1 d . . .
F3 F 0.3442(8) 0.0962(3) 0.4592(7) 0.151(3) Uani 1 d . . .
Cl1 Cl 0.6768(2) 0.00457(9) 0.3635(2) 0.0986(8) Uani 1 d . . .
Cl2 Cl 0.7043(3) 0.06758(11) 0.2032(2) 0.1222(11) Uani 1 d . . .
CS C 0.7409(9) 0.0548(3) 0.3286(8) 0.100(4) Uani 1 d . . .
HS1 H 0.7144 0.0788 0.3681 0.151 Uiso 1 calc R . .
HS2 H 0.8290 0.0528 0.3473 0.151 Uiso 1 calc R . .

loop_
_atom_site_aniso_label
_atom_site_aniso_U_11
_atom_site_aniso_U_22
_atom_site_aniso_U_33
_atom_site_aniso_U_23
_atom_site_aniso_U_13
_atom_site_aniso_U_12
Ru1 0.1439(7) 0.0468(3) 0.0704(4) 0.0321(3) 0.0759(5) 0.0533(4)
P1 0.0421(8) 0.0249(6) 0.0295(7) -0.0004(5) 0.0117(6) 0.0042(6)
P2 0.0462(9) 0.0283(7) 0.0295(7) -0.0023(5) 0.0118(6) -0.0045(6)
C1L 0.055(4) 0.037(3) 0.046(4) -0.001(3) 0.012(3) 0.009(3)
C2L 0.067(5) 0.058(4) 0.057(4) -0.004(3) 0.000(4) -0.009(4)
C3L 0.085(6) 0.057(4) 0.038(4) 0.000(3) 0.008(4) 0.000(4)
C4L 0.081(5) 0.037(3) 0.044(4) 0.015(3) 0.020(4) 0.013(3)
C5L 0.059(4) 0.035(3) 0.055(4) 0.005(3) 0.010(3) 0.007(3)
C6L 0.052(4) 0.036(3) 0.042(3) -0.002(3) 0.004(3) 0.014(3)
C1 0.039(3) 0.024(2) 0.031(3) -0.001(2) 0.012(2) -0.006(2)
C2 0.027(3) 0.032(3) 0.037(3) -0.001(2) 0.007(2) -0.007(2)
C3 0.031(3) 0.035(3) 0.042(3) -0.001(2) 0.002(2) -0.013(2)
C4 0.046(3) 0.035(3) 0.035(3) -0.007(2) 0.002(3) -0.012(2)
C5 0.047(3) 0.030(3) 0.036(3) -0.008(2) 0.013(3) -0.006(2)
C6 0.035(3) 0.026(2) 0.031(3) 0.000(2) 0.011(2) -0.004(2)
C7 0.039(3) 0.039(3) 0.046(3) -0.007(3) 0.011(3) -0.005(3)
C8 0.029(3) 0.050(4) 0.060(4) 0.000(3) 0.008(3) 0.001(3)
C9 0.029(3) 0.062(4) 0.062(4) 0.005(3) -0.001(3) -0.006(3)
C10 0.043(4) 0.051(4) 0.051(4) -0.001(3) 0.003(3) -0.015(3)
C1' 0.025(3) 0.028(2) 0.031(3) -0.005(2) 0.007(2) -0.0007(19)
C2' 0.025(3) 0.028(2) 0.037(3) -0.004(2) 0.007(2) -0.001(2)
C3' 0.030(3) 0.031(3) 0.036(3) -0.005(2) 0.004(2) -0.001(2)
C4' 0.056(4) 0.037(3) 0.033(3) -0.011(2) 0.006(3) -0.006(3)
C5' 0.053(4) 0.037(3) 0.027(3) -0.004(2) 0.007(3) -0.005(3)
C6' 0.034(3) 0.025(2) 0.034(3) -0.002(2) 0.011(2) 0.001(2)
C7' 0.035(3) 0.029(3) 0.033(3) -0.002(2) 0.001(2) 0.002(2)
C8' 0.040(3) 0.031(3) 0.045(3) 0.003(2) 0.003(3) 0.001(2)
C9' 0.047(4) 0.024(3) 0.057(4) -0.001(3) 0.001(3) -0.003(2)
C10' 0.041(3) 0.032(3) 0.043(3) -0.010(2) -0.003(3) -0.005(2)
C111 0.022(3) 0.036(3) 0.042(3) -0.007(2) 0.002(2) 0.007(2)
C112 0.031(3) 0.033(3) 0.060(4) 0.000(3) 0.006(3) 0.000(2)
C113 0.048(4) 0.033(3) 0.127(8) -0.005(4) 0.038(5) 0.000(3)
C114 0.057(6) 0.076(6) 0.179(12) -0.076(7) 0.039(7) -0.023(5)
C115 0.038(4) 0.141(10) 0.108(8) -0.091(7) -0.011(5) -0.002(6)
C116 0.033(3) 0.085(5) 0.048(4) -0.029(4) -0.010(3) 0.013(3)
C121 0.036(3) 0.027(2) 0.030(3) 0.001(2) 0.007(2) 0.008(2)
C122 0.044(3) 0.030(3) 0.040(3) 0.002(2) 0.013(3) 0.002(2)
C123 0.054(4) 0.035(3) 0.038(3) -0.007(2) 0.007(3) 0.006(3)
C124 0.067(5) 0.055(4) 0.051(4) -0.017(3) 0.030(4) 0.002(3)
C125 0.060(4) 0.060(4) 0.062(4) -0.012(3) 0.034(4) -0.006(3)
C126 0.047(4) 0.039(3) 0.046(3) -0.010(3) 0.017(3) -0.006(3)
C211 0.043(3) 0.028(3) 0.034(3) -0.002(2) 0.012(2) -0.005(2)
C212 0.045(3) 0.038(3) 0.045(3) 0.002(3) 0.016(3) -0.005(3)
C213 0.059(4) 0.054(4) 0.051(4) 0.011(3) 0.024(3) -0.005(3)
C214 0.075(5) 0.049(4) 0.039(3) 0.010(3) 0.017(3) 0.008(3)
C215 0.051(4) 0.049(4) 0.040(3) -0.002(3) 0.000(3) 0.007(3)
C216 0.042(3) 0.045(3) 0.040(3) -0.004(3) 0.012(3) -0.005(3)
C221 0.068(5) 0.054(4) 0.036(3) 0.012(3) -0.004(3) -0.033(4)
C222 0.036(4) 0.097(6) 0.078(5) 0.035(5) -0.003(4) -0.015(4)
C223 0.043(5) 0.205(14) 0.142(10) 0.106(10) -0.033(6) -0.053(7)
C224 0.120(13) 0.28(3) 0.179(17) 0.174(18) -0.094(12) -0.130(15)
C225 0.218(18) 0.171(14) 0.064(6) 0.067(8) -0.097(10) -0.163(14)
C226 0.162(10) 0.078(6) 0.033(4) 0.019(4) -0.025(5) -0.074(6)
S4 0.0682(13) 0.0568(11) 0.0683(13) -0.0007(9) 0.0012(10) 0.0117(10)
O1 0.104(6) 0.152(7) 0.129(6) 0.051(6) 0.041(5) 0.033(5)
O2 0.091(4) 0.066(4) 0.086(4) -0.027(3) -0.014(3) 0.026(3)
O3 0.077(4) 0.084(4) 0.101(5) -0.005(4) -0.031(4) 0.021(3)
CF 0.060(6) 0.122(9) 0.107(8) -0.026(7) -0.016(6) 0.038(6)
F1 0.111(5) 0.115(5) 0.326(12) -0.140(7) -0.030(6) 0.022(4)
F2 0.098(4) 0.138(5) 0.127(5) -0.041(4) -0.043(4) 0.024(4)
F3 0.161(7) 0.126(6) 0.176(8) 0.000(5) 0.060(6) -0.046(5)
Cl1 0.0799(16) 0.1084(19) 0.1012(19) -0.0420(16) 0.0004(14) 0.0014(14)
Cl2 0.142(3) 0.116(2) 0.097(2) -0.0269(17) -0.0081(19) -0.002(2)
CS 0.103(8) 0.072(6) 0.104(8) -0.024(5) -0.042(6) -0.003(5)

loop_
_atom_type_symbol
_atom_type_description
_atom_type_scat_dispersion_real
_atom_type_scat_dispersion_imag
_atom_type_scat_source
C C 0.0033 0.0016 'International Tables Vol C Tables 4.2.6.8 and 6.1.1.4'
H H 0.0000 0.0000 'International Tables Vol C Tables 4.2.6.8 and 6.1.1.4'
F F 0.0171 0.0103 'International Tables Vol C Tables 4.2.6.8 and 6.1.1.4'
O O 0.0106 0.0060 'International Tables Vol C Tables 4.2.6.8 and 6.1.1.4'
P P 0.1023 0.0942 'International Tables Vol C Tables 4.2.6.8 and 6.1.1.4'
Ru Ru -1.2594 0.8363 'International Tables Vol C Tables 4.2.6.8 and 6.1.1.4'
S S 0.1246 0.1234 'International Tables Vol C Tables 4.2.6.8 and 6.1.1.4'
Cl Cl 0.1484 0.1585 'International Tables Vol C Tables 4.2.6.8 and 6.1.1.4'

loop_
_geom_angle_atom_site_label_1
_geom_angle_atom_site_label_2
_geom_angle_atom_site_label_3
_geom_angle
_geom_angle_site_symmetry_1
_geom_angle_site_symmetry_3
_geom_angle_publ_flag
C1L Ru1 C4L 76.8(2) . . ?
C1L Ru1 C2L 36.2(2) . . ?
C4L Ru1 C2L 65.1(3) . . ?
C1L Ru1 C6L 36.3(2) . . ?
C4L Ru1 C6L 64.6(2) . . ?
C2L Ru1 C6L 64.9(2) . . ?
C1L Ru1 C3L 64.8(2) . . ?
C4L Ru1 C3L 36.0(3) . . ?
C2L Ru1 C3L 36.0(3) . . ?
C6L Ru1 C3L 76.0(2) . . ?
C1L Ru1 C5L 65.3(2) . . ?
C4L Ru1 C5L 35.8(2) . . ?
C2L Ru1 C5L 76.7(3) . . ?
C6L Ru1 C5L 36.1(2) . . ?
C3L Ru1 C5L 64.4(3) . . ?
C1L Ru1 P2 172.99(17) . . ?
C4L Ru1 P2 97.05(18) . . ?
C2L Ru1 P2 138.0(2) . . ?
C6L Ru1 P2 143.69(18) . . ?
C3L Ru1 P2 108.21(19) . . ?
C5L Ru1 P2 111.67(18) . . ?
C1L Ru1 P1 95.73(17) . . ?
C4L Ru1 P1 171.84(17) . . ?
C2L Ru1 P1 110.8(2) . . ?
C6L Ru1 P1 107.38(16) . . ?
C3L Ru1 P1 143.2(2) . . ?
C5L Ru1 P1 137.78(18) . . ?
P2 Ru1 P1 90.57(5) . . ?
C111 P1 C6 102.9(2) . . ?
C111 P1 C121 103.3(2) . . ?
C6 P1 C121 104.7(2) . . ?
C111 P1 Ru1 119.79(19) . . ?
C6 P1 Ru1 114.03(17) . . ?
C121 P1 Ru1 110.59(16) . . ?
C221 P2 C6' 102.3(3) . . ?
C221 P2 C211 104.0(3) . . ?
C6' P2 C211 103.5(2) . . ?
C221 P2 Ru1 119.9(3) . . ?
C6' P2 Ru1 115.54(17) . . ?
C211 P2 Ru1 109.83(19) . . ?
C6L C1L C2L 120.0(6) . . ?
C6L C1L Ru1 72.4(3) . . ?
C2L C1L Ru1 72.7(4) . . ?
C6L C1L H1L 120.0 . . ?
C2L C1L H1L 120.0 . . ?
Ru1 C1L H1L 126.8 . . ?
C3L C2L C1L 119.3(7) . . ?
C3L C2L Ru1 72.1(5) . . ?
C1L C2L Ru1 71.1(4) . . ?
C3L C2L H2L 120.4 . . ?
C1L C2L H2L 120.4 . . ?
Ru1 C2L H2L 128.6 . . ?
C2L C3L C4L 120.5(7) . . ?
C2L C3L Ru1 71.9(4) . . ?
C4L C3L Ru1 71.6(4) . . ?
C2L C3L H3L 119.7 . . ?
C4L C3L H3L 119.8 . . ?
Ru1 C3L H3L 129.2 . . ?
C5L C4L C3L 120.4(6) . . ?
C5L C4L Ru1 72.7(4) . . ?
C3L C4L Ru1 72.4(4) . . ?
C5L C4L H4L 119.8 . . ?
C3L C4L H4L 119.8 . . ?
Ru1 C4L H4L 127.1 . . ?
C4L C5L C6L 119.4(7) . . ?
C4L C5L Ru1 71.5(4) . . ?
C6L C5L Ru1 71.4(4) . . ?
C4L C5L H5L 120.3 . . ?
C6L C5L H5L 120.3 . . ?
Ru1 C5L H5L 129.0 . . ?
C1L C6L C5L 120.4(6) . . ?
C1L C6L Ru1 71.3(3) . . ?
C5L C6L Ru1 72.4(3) . . ?
C1L C6L H6L 119.8 . . ?
C5L C6L H6L 119.8 . . ?
Ru1 C6L H6L 128.8 . . ?
C6 C1 C2 119.3(5) . . ?
C6 C1 C1' 122.6(5) . . ?
C2 C1 C1' 118.1(4) . . ?
C7 C2 C3 117.8(5) . . ?
C7 C2 C1 122.1(5) . . ?
C3 C2 C1 120.2(5) . . ?
C4 C3 C10 122.1(5) . . ?
C4 C3 C2 118.7(5) . . ?
C10 C3 C2 119.1(5) . . ?
C5 C4 C3 121.1(5) . . ?
C5 C4 H4 119.5 . . ?
C3 C4 H4 119.5 . . ?
C4 C5 C6 121.6(5) . . ?
C4 C5 H5 119.2 . . ?
C6 C5 H5 119.2 . . ?
C1 C6 C5 119.1(5) . . ?
C1 C6 P1 121.1(4) . . ?
C5 C6 P1 119.7(4) . . ?
C8 C7 C2 121.4(6) . . ?
C8 C7 H7 119.3 . . ?
C2 C7 H7 119.3 . . ?
C7 C8 C9 120.0(6) . . ?
C7 C8 H8 120.0 . . ?
C9 C8 H8 120.0 . . ?
C10 C9 C8 120.4(6) . . ?
C10 C9 H9 119.8 . . ?
C8 C9 H9 119.8 . . ?
C9 C10 C3 121.2(6) . . ?
C9 C10 H10 119.4 . . ?
C3 C10 H10 119.4 . . ?
C6' C1' C2' 119.3(5) . . ?
C6' C1' C1 122.4(4) . . ?
C2' C1' C1 118.3(4) . . ?
C7' C2' C3' 117.8(5) . . ?
C7' C2' C1' 122.7(5) . . ?
C3' C2' C1' 119.5(5) . . ?
C4' C3' C10' 120.8(5) . . ?
C4' C3' C2' 119.2(5) . . ?
C10' C3' C2' 120.0(5) . . ?
C5' C4' C3' 120.9(5) . . ?
C5' C4' H4' 119.6 . . ?
C3' C4' H4' 119.5 . . ?
C4' C5' C6' 121.5(5) . . ?
C4' C5' H5' 119.3 . . ?
C6' C5' H5' 119.3 . . ?
C1' C6' C5' 119.6(5) . . ?
C1' C6' P2 121.7(4) . . ?
C5' C6' P2 118.6(4) . . ?
C8' C7' C2' 121.1(5) . . ?
C8' C7' H7' 119.5 . . ?
C2' C7' H7' 119.5 . . ?
C7' C8' C9' 120.5(5) . . ?
C7' C8' H8' 119.7 . . ?
C9' C8' H8' 119.7 . . ?
C10' C9' C8' 119.9(5) . . ?
C10' C9' H9' 120.0 . . ?
C8' C9' H9' 120.0 . . ?
C9' C10' C3' 120.7(5) . . ?
C9' C10' H10' 119.7 . . ?
C3' C10' H10' 119.6 . . ?
C116 C111 C112 118.8(6) . . ?
C116 C111 P1 122.0(5) . . ?
C112 C111 P1 119.2(4) . . ?
C113 C112 C111 120.5(7) . . ?
C113 C112 H112 119.8 . . ?
C111 C112 H112 119.8 . . ?
C114 C113 C112 120.1(9) . . ?
C114 C113 H113 120.0 . . ?
C112 C113 H113 120.0 . . ?
C113 C114 C115 120.9(8) . . ?
C113 C114 H114 119.5 . . ?
C115 C114 H114 119.6 . . ?
C116 C115 C114 120.4(8) . . ?
C116 C115 H115 119.8 . . ?
C114 C115 H115 119.8 . . ?
C115 C116 C111 119.4(8) . . ?
C115 C116 H116 120.3 . . ?
C111 C116 H116 120.3 . . ?
C126 C121 C122 118.1(5) . . ?
C126 C121 P1 122.2(4) . . ?
C122 C121 P1 119.6(4) . . ?
C123 C122 C121 121.2(5) . . ?
C123 C122 H122 119.4 . . ?
C121 C122 H122 119.4 . . ?
C124 C123 C122 119.7(6) . . ?
C124 C123 H123 120.1 . . ?
C122 C123 H123 120.1 . . ?
C123 C124 C125 120.0(6) . . ?
C123 C124 H124 120.0 . . ?
C125 C124 H124 120.0 . . ?
C124 C125 C126 121.0(6) . . ?
C124 C125 H125 119.5 . . ?
C126 C125 H125 119.5 . . ?
C125 C126 C121 120.0(6) . . ?
C125 C126 H126 120.0 . . ?
C121 C126 H126 120.0 . . ?
C212 C211 C216 118.2(5) . . ?
C212 C211 P2 123.2(5) . . ?
C216 C211 P2 118.6(4) . . ?
C211 C212 C213 120.0(6) . . ?
C211 C212 H212 120.0 . . ?
C213 C212 H212 120.0 . . ?
C214 C213 C212 120.9(6) . . ?
C214 C213 H213 119.6 . . ?
C212 C213 H213 119.5 . . ?
C213 C214 C215 119.7(6) . . ?
C213 C214 H214 120.2 . . ?
C215 C214 H214 120.2 . . ?
C214 C215 C216 119.6(6) . . ?
C214 C215 H215 120.2 . . ?
C216 C215 H215 120.2 . . ?
C215 C216 C211 121.6(6) . . ?
C215 C216 H216 119.2 . . ?
C211 C216 H216 119.2 . . ?
C222 C221 C226 119.6(8) . . ?
C222 C221 P2 119.8(5) . . ?
C226 C221 P2 120.6(8) . . ?
C221 C222 C223 120.4(11) . . ?
C221 C222 H222 119.8 . . ?
C223 C222 H222 119.8 . . ?
C224 C223 C222 121.4(16) . . ?
C224 C223 H223 119.3 . . ?
C222 C223 H223 119.3 . . ?
C223 C224 C225 118.4(13) . . ?
C223 C224 H224 120.7 . . ?
C225 C224 H224 120.9 . . ?
C224 C225 C226 123.6(14) . . ?
C224 C225 H225 118.1 . . ?
C226 C225 H225 118.3 . . ?
C221 C226 C225 116.4(12) . . ?
C221 C226 H226 121.8 . . ?
C225 C226 H226 121.8 . . ?
O1 S4 O3 111.0(5) . . ?
O1 S4 O2 115.7(5) . . ?
O3 S4 O2 116.0(4) . . ?
O1 S4 CF 104.8(6) . . ?
O3 S4 CF 104.6(5) . . ?
O2 S4 CF 103.0(4) . . ?
F1 CF F3 103.3(11) . . ?
F1 CF F2 107.7(9) . . ?
F3 CF F2 107.4(9) . . ?
F1 CF S4 114.7(7) . . ?
F3 CF S4 113.7(8) . . ?
F2 CF S4 109.5(9) . . ?
Cl2 CS Cl1 114.7(5) . . ?
Cl2 CS HS1 108.6 . . ?
Cl1 CS HS1 108.6 . . ?
Cl2 CS HS2 108.6 . . ?
Cl1 CS HS2 108.6 . . ?
HS1 CS HS2 107.6 . . ?

loop_
_geom_bond_atom_site_label_1
_geom_bond_atom_site_label_2
_geom_bond_distance
_geom_bond_site_symmetry_2
_geom_bond_publ_flag
Ru1 C1L 2.247(6) . ?
Ru1 C4L 2.260(6) . ?
Ru1 C2L 2.268(8) . ?
Ru1 C6L 2.262(6) . ?
Ru1 C3L 2.271(7) . ?
Ru1 C5L 2.275(6) . ?
Ru1 P2 2.2898(16) . ?
Ru1 P1 2.2904(14) . ?
P1 C111 1.823(6) . ?
P1 C6 1.843(6) . ?
P1 C121 1.846(5) . ?
P2 C221 1.816(7) . ?
P2 C6' 1.843(5) . ?
P2 C211 1.848(5) . ?
C1L C6L 1.403(9) . ?
C1L C2L 1.403(9) . ?
C1L H1L 0.9400 . ?
C2L C3L 1.404(10) . ?
C2L H2L 0.9400 . ?
C3L C4L 1.401(10) . ?
C3L H3L 0.9400 . ?
C4L C5L 1.393(9) . ?
C4L H4L 0.9400 . ?
C5L C6L 1.407(9) . ?
C5L H5L 0.9400 . ?
C6L H6L 0.9400 . ?
C1 C6 1.397(7) . ?
C1 C2 1.439(8) . ?
C1 C1' 1.500(7) . ?
C2 C7 1.421(8) . ?
C2 C3 1.421(7) . ?
C3 C4 1.399(8) . ?
C3 C10 1.418(9) . ?
C4 C5 1.373(8) . ?
C4 H4 0.9400 . ?
C5 C6 1.418(7) . ?
C5 H5 0.9400 . ?
C7 C8 1.374(8) . ?
C7 H7 0.9400 . ?
C8 C9 1.398(9) . ?
C8 H8 0.9400 . ?
C9 C10 1.358(9) . ?
C9 H9 0.9400 . ?
C10 H10 0.9400 . ?
C1' C6' 1.387(7) . ?
C1' C2' 1.448(7) . ?
C2' C7' 1.410(7) . ?
C2' C3' 1.416(7) . ?
C3' C4' 1.404(8) . ?
C3' C10' 1.418(7) . ?
C4' C5' 1.362(8) . ?
C4' H4' 0.9400 . ?
C5' C6' 1.418(7) . ?
C5' H5' 0.9400 . ?
C7' C8' 1.372(7) . ?
C7' H7' 0.9400 . ?
C8' C9' 1.410(8) . ?
C8' H8' 0.9400 . ?
C9' C10' 1.351(8) . ?
C9' H9' 0.9400 . ?
C10' H10' 0.9400 . ?
C111 C116 1.390(8) . ?
C111 C112 1.401(8) . ?
C112 C113 1.376(9) . ?
C112 H112 0.9400 . ?
C113 C114 1.346(14) . ?
C113 H113 0.9400 . ?
C114 C115 1.379(15) . ?
C114 H114 0.9400 . ?
C115 C116 1.382(13) . ?
C115 H115 0.9400 . ?
C116 H116 0.9400 . ?
C121 C126 1.392(8) . ?
C121 C122 1.400(7) . ?
C122 C123 1.381(8) . ?
C122 H122 0.9400 . ?
C123 C124 1.374(9) . ?
C123 H123 0.9400 . ?
C124 C125 1.371(9) . ?
C124 H124 0.9400 . ?
C125 C126 1.388(8) . ?
C125 H125 0.9400 . ?
C126 H126 0.9400 . ?
C211 C212 1.386(8) . ?
C211 C216 1.386(8) . ?
C212 C213 1.391(8) . ?
C212 H212 0.9400 . ?
C213 C214 1.370(10) . ?
C213 H213 0.9400 . ?
C214 C215 1.377(9) . ?
C214 H214 0.9400 . ?
C215 C216 1.383(8) . ?
C215 H215 0.9400 . ?
C216 H216 0.9400 . ?
C221 C222 1.389(11) . ?
C221 C226 1.406(10) . ?
C222 C223 1.392(11) . ?
C222 H222 0.9400 . ?
C223 C224 1.36(3) . ?
C223 H223 0.9400 . ?
C224 C225 1.35(3) . ?
C224 H224 0.9400 . ?
C225 C226 1.430(17) . ?
C225 H225 0.9400 . ?
C226 H226 0.9400 . ?
S4 O1 1.403(7) . ?
S4 O3 1.435(6) . ?
S4 O2 1.440(6) . ?
S4 CF 1.713(12) . ?
CF F1 1.315(11) . ?
CF F3 1.354(13) . ?
CF F2 1.364(11) . ?
Cl1 CS 1.788(10) . ?
Cl2 CS 1.697(10) . ?
CS HS1 0.9800 . ?
CS HS2 0.9800 . ?

loop_
_geom_torsion_atom_site_label_1
_geom_torsion_atom_site_label_2
_geom_torsion_atom_site_label_3
_geom_torsion_atom_site_label_4
_geom_torsion
_geom_torsion_site_symmetry_1
_geom_torsion_site_symmetry_2
_geom_torsion_site_symmetry_3
_geom_torsion_site_symmetry_4
_geom_torsion_publ_flag
C1L Ru1 P1 C111 95.5(3) . . . . ?
C4L Ru1 P1 C111 119.6(15) . . . . ?
C2L Ru1 P1 C111 61.5(3) . . . . ?
C6L Ru1 P1 C111 130.7(3) . . . . ?
C3L Ru1 P1 C111 40.9(4) . . . . ?
C5L Ru1 P1 C111 154.5(3) . . . . ?
P2 Ru1 P1 C111 -81.4(2) . . . . ?
C1L Ru1 P1 C6 -142.0(2) . . . . ?
C4L Ru1 P1 C6 -117.9(15) . . . . ?
C2L Ru1 P1 C6 -176.0(3) . . . . ?
C6L Ru1 P1 C6 -106.8(3) . . . . ?
C3L Ru1 P1 C6 163.4(4) . . . . ?
C5L Ru1 P1 C6 -83.0(3) . . . . ?
P2 Ru1 P1 C6 41.10(19) . . . . ?
C1L Ru1 P1 C121 -24.4(3) . . . . ?
C4L Ru1 P1 C121 -0.2(15) . . . . ?
C2L Ru1 P1 C121 -58.3(3) . . . . ?
C6L Ru1 P1 C121 10.8(3) . . . . ?
C3L Ru1 P1 C121 -79.0(4) . . . . ?
C5L Ru1 P1 C121 34.7(3) . . . . ?
P2 Ru1 P1 C121 158.7(2) . . . . ?
C1L Ru1 P2 C221 120.1(14) . . . . ?
C4L Ru1 P2 C221 91.1(3) . . . . ?
C2L Ru1 P2 C221 151.3(4) . . . . ?
C6L Ru1 P2 C221 35.3(4) . . . . ?
C3L Ru1 P2 C221 126.3(3) . . . . ?
C5L Ru1 P2 C221 57.3(3) . . . . ?
P1 Ru1 P2 C221 -85.9(2) . . . . ?
C1L Ru1 P2 C6' -116.7(14) . . . . ?
C4L Ru1 P2 C6' -145.7(3) . . . . ?
C2L Ru1 P2 C6' -85.5(4) . . . . ?
C6L Ru1 P2 C6' 158.4(3) . . . . ?
C3L Ru1 P2 C6' -110.5(3) . . . . ?
C5L Ru1 P2 C6' -179.6(3) . . . . ?
P1 Ru1 P2 C6' 37.2(2) . . . . ?
C1L Ru1 P2 C211 -0.2(15) . . . . ?
C4L Ru1 P2 C211 -29.2(3) . . . . ?
C2L Ru1 P2 C211 31.0(4) . . . . ?
C6L Ru1 P2 C211 -85.0(3) . . . . ?
C3L Ru1 P2 C211 6.0(3) . . . . ?
C5L Ru1 P2 C211 -63.0(3) . . . . ?
P1 Ru1 P2 C211 153.78(19) . . . . ?
C4L Ru1 C1L C6L -64.8(4) . . . . ?
C2L Ru1 C1L C6L -130.4(6) . . . . ?
C3L Ru1 C1L C6L -100.9(4) . . . . ?
C5L Ru1 C1L C6L -28.9(4) . . . . ?
P2 Ru1 C1L C6L -94.4(15) . . . . ?
P1 Ru1 C1L C6L 111.8(3) . . . . ?
C4L Ru1 C1L C2L 65.6(4) . . . . ?
C6L Ru1 C1L C2L 130.4(6) . . . . ?
C3L Ru1 C1L C2L 29.5(4) . . . . ?
C5L Ru1 C1L C2L 101.5(5) . . . . ?
P2 Ru1 C1L C2L 36.0(17) . . . . ?
P1 Ru1 C1L C2L -117.8(4) . . . . ?
C6L C1L C2L C3L 1.3(10) . . . . ?
Ru1 C1L C2L C3L -55.7(6) . . . . ?
C6L C1L C2L Ru1 57.0(5) . . . . ?
C1L Ru1 C2L C3L 130.8(6) . . . . ?
C4L Ru1 C2L C3L 28.7(4) . . . . ?
C6L Ru1 C2L C3L 101.0(5) . . . . ?
C5L Ru1 C2L C3L 64.7(4) . . . . ?
P2 Ru1 C2L C3L -43.0(6) . . . . ?
P1 Ru1 C2L C3L -158.9(4) . . . . ?
C4L Ru1 C2L C1L -102.1(4) . . . . ?
C6L Ru1 C2L C1L -29.8(4) . . . . ?
C3L Ru1 C2L C1L -130.8(6) . . . . ?
C5L Ru1 C2L C1L -66.2(4) . . . . ?
P2 Ru1 C2L C1L -173.9(3) . . . . ?
P1 Ru1 C2L C1L 70.2(4) . . . . ?
C1L C2L C3L C4L 0.6(11) . . . . ?
Ru1 C2L C3L C4L -54.6(6) . . . . ?
C1L C2L C3L Ru1 55.2(6) . . . . ?
C1L Ru1 C3L C2L -29.6(4) . . . . ?
C4L Ru1 C3L C2L -132.2(6) . . . . ?
C6L Ru1 C3L C2L -66.4(4) . . . . ?
C5L Ru1 C3L C2L -102.9(5) . . . . ?
P2 Ru1 C3L C2L 151.2(4) . . . . ?
P1 Ru1 C3L C2L 34.1(6) . . . . ?
C1L Ru1 C3L C4L 102.6(4) . . . . ?
C2L Ru1 C3L C4L 132.2(6) . . . . ?
C6L Ru1 C3L C4L 65.9(4) . . . . ?
C5L Ru1 C3L C4L 29.3(4) . . . . ?
P2 Ru1 C3L C4L -76.5(4) . . . . ?
P1 Ru1 C3L C4L 166.3(3) . . . . ?
C2L C3L C4L C5L -2.1(10) . . . . ?
Ru1 C3L C4L C5L -56.8(6) . . . . ?
C2L C3L C4L Ru1 54.7(6) . . . . ?
C1L Ru1 C4L C5L 65.8(4) . . . . ?
C2L Ru1 C4L C5L 102.2(5) . . . . ?
C6L Ru1 C4L C5L 29.4(4) . . . . ?
C3L Ru1 C4L C5L 130.9(6) . . . . ?
P2 Ru1 C4L C5L -117.7(4) . . . . ?
P1 Ru1 C4L C5L 41.1(17) . . . . ?
C1L Ru1 C4L C3L -65.1(4) . . . . ?
C2L Ru1 C4L C3L -28.7(4) . . . . ?
C6L Ru1 C4L C3L -101.4(5) . . . . ?
C5L Ru1 C4L C3L -130.9(6) . . . . ?
P2 Ru1 C4L C3L 111.4(4) . . . . ?
P1 Ru1 C4L C3L -89.8(15) . . . . ?
C3L C4L C5L C6L 1.7(9) . . . . ?
Ru1 C4L C5L C6L -55.0(5) . . . . ?
C3L C4L C5L Ru1 56.7(6) . . . . ?
C1L Ru1 C5L C4L -102.1(5) . . . . ?
C2L Ru1 C5L C4L -65.6(4) . . . . ?
C6L Ru1 C5L C4L -131.1(6) . . . . ?
C3L Ru1 C5L C4L -29.5(4) . . . . ?
P2 Ru1 C5L C4L 71.0(4) . . . . ?
P1 Ru1 C5L C4L -172.0(3) . . . . ?
C1L Ru1 C5L C6L 29.0(4) . . . . ?
C4L Ru1 C5L C6L 131.1(6) . . . . ?
C2L Ru1 C5L C6L 65.5(4) . . . . ?
C3L Ru1 C5L C6L 101.6(4) . . . . ?
P2 Ru1 C5L C6L -157.9(3) . . . . ?
P1 Ru1 C5L C6L -40.9(5) . . . . ?
C2L C1L C6L C5L -1.7(9) . . . . ?
Ru1 C1L C6L C5L 55.4(5) . . . . ?
C2L C1L C6L Ru1 -57.1(6) . . . . ?
C4L C5L C6L C1L 0.2(9) . . . . ?
Ru1 C5L C6L C1L -54.8(5) . . . . ?
C4L C5L C6L Ru1 55.1(5) . . . . ?
C4L Ru1 C6L C1L 102.7(4) . . . . ?
C2L Ru1 C6L C1L 29.8(4) . . . . ?
C3L Ru1 C6L C1L 66.3(4) . . . . ?
C5L Ru1 C6L C1L 131.9(6) . . . . ?
P2 Ru1 C6L C1L 168.1(3) . . . . ?
P1 Ru1 C6L C1L -75.5(4) . . . . ?
C1L Ru1 C6L C5L -131.9(6) . . . . ?
C4L Ru1 C6L C5L -29.2(4) . . . . ?
C2L Ru1 C6L C5L -102.1(4) . . . . ?
C3L Ru1 C6L C5L -65.6(4) . . . . ?
P2 Ru1 C6L C5L 36.2(5) . . . . ?
P1 Ru1 C6L C5L 152.6(4) . . . . ?
C6 C1 C2 C7 -177.4(5) . . . . ?
C1' C1 C2 C7 3.1(7) . . . . ?
C6 C1 C2 C3 1.4(7) . . . . ?
C1' C1 C2 C3 -178.2(5) . . . . ?
C7 C2 C3 C4 178.8(5) . . . . ?
C1 C2 C3 C4 0.0(8) . . . . ?
C7 C2 C3 C10 -1.0(8) . . . . ?
C1 C2 C3 C10 -179.8(5) . . . . ?
C10 C3 C4 C5 179.2(5) . . . . ?
C2 C3 C4 C5 -0.6(8) . . . . ?
C3 C4 C5 C6 -0.1(8) . . . . ?
C2 C1 C6 C5 -2.1(7) . . . . ?
C1' C1 C6 C5 177.4(5) . . . . ?
C2 C1 C6 P1 172.6(4) . . . . ?
C1' C1 C6 P1 -7.9(7) . . . . ?
C4 C5 C6 C1 1.5(8) . . . . ?
C4 C5 C6 P1 -173.2(4) . . . . ?
C111 P1 C6 C1 56.4(5) . . . . ?
C121 P1 C6 C1 164.0(4) . . . . ?
Ru1 P1 C6 C1 -75.0(4) . . . . ?
C111 P1 C6 C5 -129.0(4) . . . . ?
C121 P1 C6 C5 -21.3(5) . . . . ?
Ru1 P1 C6 C5 99.7(4) . . . . ?
C3 C2 C7 C8 0.2(8) . . . . ?
C1 C2 C7 C8 179.0(5) . . . . ?
C2 C7 C8 C9 0.4(9) . . . . ?
C7 C8 C9 C10 -0.1(10) . . . . ?
C8 C9 C10 C3 -0.8(10) . . . . ?
C4 C3 C10 C9 -178.5(6) . . . . ?
C2 C3 C10 C9 1.3(9) . . . . ?
C6 C1 C1' C6' 71.6(7) . . . . ?
C2 C1 C1' C6' -108.9(6) . . . . ?
C6 C1 C1' C2' -110.2(6) . . . . ?
C2 C1 C1' C2' 69.3(6) . . . . ?
C6' C1' C2' C7' -178.0(5) . . . . ?
C1 C1' C2' C7' 3.7(7) . . . . ?
C6' C1' C2' C3' 0.9(7) . . . . ?
C1 C1' C2' C3' -177.4(5) . . . . ?
C7' C2' C3' C4' 179.4(5) . . . . ?
C1' C2' C3' C4' 0.4(8) . . . . ?
C7' C2' C3' C10' 0.2(8) . . . . ?
C1' C2' C3' C10' -178.8(5) . . . . ?
C10' C3' C4' C5' 178.6(6) . . . . ?
C2' C3' C4' C5' -0.6(9) . . . . ?
C3' C4' C5' C6' -0.4(10) . . . . ?
C2' C1' C6' C5' -2.0(8) . . . . ?
C1 C1' C6' C5' 176.3(5) . . . . ?
C2' C1' C6' P2 173.4(4) . . . . ?
C1 C1' C6' P2 -8.3(7) . . . . ?
C4' C5' C6' C1' 1.8(9) . . . . ?
C4' C5' C6' P2 -173.8(5) . . . . ?
C221 P2 C6' C1' 59.7(5) . . . . ?
C211 P2 C6' C1' 167.6(4) . . . . ?
Ru1 P2 C6' C1' -72.3(5) . . . . ?
C221 P2 C6' C5' -124.9(5) . . . . ?
C211 P2 C6' C5' -17.0(5) . . . . ?
Ru1 P2 C6' C5' 103.1(4) . . . . ?
C3' C2' C7' C8' -0.5(8) . . . . ?
C1' C2' C7' C8' 178.4(5) . . . . ?
C2' C7' C8' C9' 0.5(9) . . . . ?
C7' C8' C9' C10' -0.1(9) . . . . ?
C8' C9' C10' C3' -0.3(9) . . . . ?
C4' C3' C10' C9' -179.0(6) . . . . ?
C2' C3' C10' C9' 0.2(9) . . . . ?
C6 P1 C111 C116 -130.8(5) . . . . ?
C121 P1 C111 C116 120.5(5) . . . . ?
Ru1 P1 C111 C116 -3.0(5) . . . . ?
C6 P1 C111 C112 47.5(5) . . . . ?
C121 P1 C111 C112 -61.2(5) . . . . ?
Ru1 P1 C111 C112 175.3(4) . . . . ?
C116 C111 C112 C113 0.9(8) . . . . ?
P1 C111 C112 C113 -177.5(5) . . . . ?
C111 C112 C113 C114 0.7(10) . . . . ?
C112 C113 C114 C115 -1.4(13) . . . . ?
C113 C114 C115 C116 0.5(14) . . . . ?
C114 C115 C116 C111 1.1(12) . . . . ?
C112 C111 C116 C115 -1.8(9) . . . . ?
P1 C111 C116 C115 176.5(5) . . . . ?
C111 P1 C121 C126 -7.1(5) . . . . ?
C6 P1 C121 C126 -114.5(5) . . . . ?
Ru1 P1 C121 C126 122.3(4) . . . . ?
C111 P1 C121 C122 176.9(4) . . . . ?
C6 P1 C121 C122 69.5(5) . . . . ?
Ru1 P1 C121 C122 -53.7(5) . . . . ?
C126 C121 C122 C123 1.9(8) . . . . ?
P1 C121 C122 C123 178.0(4) . . . . ?
C121 C122 C123 C124 -0.5(9) . . . . ?
C122 C123 C124 C125 -1.0(11) . . . . ?
C123 C124 C125 C126 1.1(12) . . . . ?
C124 C125 C126 C121 0.4(11) . . . . ?
C122 C121 C126 C125 -1.8(9) . . . . ?
P1 C121 C126 C125 -177.8(5) . . . . ?
C221 P2 C211 C212 0.4(6) . . . . ?
C6' P2 C211 C212 -106.2(5) . . . . ?
Ru1 P2 C211 C212 129.9(4) . . . . ?
C221 P2 C211 C216 -178.9(5) . . . . ?
C6' P2 C211 C216 74.6(5) . . . . ?
Ru1 P2 C211 C216 -49.3(5) . . . . ?
C216 C211 C212 C213 1.0(9) . . . . ?
P2 C211 C212 C213 -178.3(5) . . . . ?
C211 C212 C213 C214 -0.2(10) . . . . ?
C212 C213 C214 C215 -0.3(10) . . . . ?
C213 C214 C215 C216 0.0(10) . . . . ?
C214 C215 C216 C211 0.9(9) . . . . ?
C212 C211 C216 C215 -1.4(9) . . . . ?
P2 C211 C216 C215 177.9(5) . . . . ?
C6' P2 C221 C222 43.9(6) . . . . ?
C211 P2 C221 C222 -63.6(6) . . . . ?
Ru1 P2 C221 C222 173.3(5) . . . . ?
C6' P2 C221 C226 -136.3(5) . . . . ?
C211 P2 C221 C226 116.3(5) . . . . ?
Ru1 P2 C221 C226 -6.9(6) . . . . ?
C226 C221 C222 C223 -0.7(11) . . . . ?
P2 C221 C222 C223 179.2(6) . . . . ?
C221 C222 C223 C224 2.2(15) . . . . ?
C222 C223 C224 C225 -4(2) . . . . ?
C223 C224 C225 C226 5(2) . . . . ?
C222 C221 C226 C225 1.2(10) . . . . ?
P2 C221 C226 C225 -178.7(6) . . . . ?
C224 C225 C226 C221 -3.4(17) . . . . ?
O1 S4 CF F1 65.2(11) . . . . ?
O3 S4 CF F1 -51.7(11) . . . . ?
O2 S4 CF F1 -173.4(10) . . . . ?
O1 S4 CF F3 -176.2(7) . . . . ?
O3 S4 CF F3 67.0(8) . . . . ?
O2 S4 CF F3 -54.7(8) . . . . ?
O1 S4 CF F2 -56.1(8) . . . . ?
O3 S4 CF F2 -173.0(7) . . . . ?
O2 S4 CF F2 65.4(8) . . . . ?
